data_4075309
loop_
_publ_author_name
'Knight, Lisa K.'
'Piers, Warren E.'
'McDonald, Robert'

_publ_section_title
;
 \b-Diketiminato Scandium Chemistry:&#x00A0; Attempted Deprotonation of
 Cationic Amido Complexes
;
_journal_issue 13
_journal_name_full Organometallics
_journal_page_first 3289
_journal_paper_doi 10.1021/om060197p
_journal_volume 25
_journal_year 2006
_chemical_formula_sum 'C58.75 H67.75 B F15 N3 Sc'
_chemical_formula_weight 1156.68
_chemical_name_systematic
;
?
;
_space_group_IT_number 2
_symmetry_cell_setting triclinic
_symmetry_space_group_name_Hall '-P 1'
_symmetry_space_group_name_H-M 'P -1'
_atom_sites_solution_hydrogens geom
_atom_sites_solution_primary direct
_atom_sites_solution_secondary difmap
_audit_creation_method SHELXL-97
_cell_angle_alpha 65.395(5)
_cell_angle_beta 78.125(5)
_cell_angle_gamma 87.470(5)
_cell_formula_units_Z 4
_cell_length_a 13.525(4)
_cell_length_b 22.096(6)
_cell_length_c 22.507(6)
_cell_measurement_reflns_used 5525
_cell_measurement_temperature 193(2)
_cell_measurement_theta_max 25.823
_cell_measurement_theta_min 2.468
_cell_volume 5978(3)
_computing_cell_refinement 'Bruker SAINT (Bruker, 1997)'
_computing_data_collection 'Bruker SMART (Bruker, 1997)'
_computing_data_reduction 'Bruker SAINT (Bruker, 1997)'
_computing_molecular_graphics 'Bruker SHELXTL (Bruker, 1997)'
_computing_publication_material 'Bruker SHELXTL (Bruker, 1997)'
_computing_structure_refinement 'SHELXL-97 (Sheldrick, 1997)'
_computing_structure_solution 'DIRDIF-96 (Beurskens et al., 1996)'
_diffrn_ambient_temperature 193(2)
_diffrn_detector_area_resol_mean 8.192
_diffrn_measured_fraction_theta_full 0.971
_diffrn_measured_fraction_theta_max 0.971
_diffrn_measurement_device_type 'Bruker PLATFORM diffractometer/SMART 1000 CCD area detector'
_diffrn_measurement_method '\w scans'
_diffrn_radiation_monochromator graphite
_diffrn_radiation_source 'fine-focus sealed tube'
_diffrn_radiation_type MoK\a
_diffrn_radiation_wavelength 0.71073
_diffrn_reflns_av_R_equivalents 0.0450
_diffrn_reflns_av_sigmaI/netI 0.0725
_diffrn_reflns_limit_h_max 16
_diffrn_reflns_limit_h_min -15
_diffrn_reflns_limit_k_max 27
_diffrn_reflns_limit_k_min -25
_diffrn_reflns_limit_l_max 28
_diffrn_reflns_limit_l_min -28
_diffrn_reflns_number 36364
_diffrn_reflns_theta_full 26.46
_diffrn_reflns_theta_max 26.46
_diffrn_reflns_theta_min 1.02
_diffrn_standards_decay_% 0
_diffrn_standards_interval_time 0
_diffrn_standards_number 0
_exptl_absorpt_coefficient_mu 0.208
_exptl_absorpt_correction_T_max 0.9577
_exptl_absorpt_correction_T_min 0.8934
_exptl_absorpt_correction_type integration
_exptl_absorpt_process_details 'Bruker SHELXTL (Bruker, 1997)'
_exptl_crystal_colour 'pale yellow'
_exptl_crystal_density_diffrn 1.285
_exptl_crystal_density_method 'not measured'
_exptl_crystal_description prism
_exptl_crystal_F_000 2409
_exptl_crystal_size_max 0.58
_exptl_crystal_size_mid 0.31
_exptl_crystal_size_min 0.23
_refine_diff_density_max 0.911
_refine_diff_density_min -0.831
_refine_diff_density_rms 0.094
_refine_ls_extinction_method none
_refine_ls_goodness_of_fit_ref 0.986
_refine_ls_hydrogen_treatment constr
_refine_ls_matrix_type full
_refine_ls_number_parameters 1414
_refine_ls_number_reflns 23956
_refine_ls_number_restraints 0
_refine_ls_restrained_S_all 0.986
_refine_ls_R_factor_all 0.1107
_refine_ls_R_factor_gt 0.0714
_refine_ls_shift/su_max 0.006
_refine_ls_shift/su_mean 0.000
_refine_ls_structure_factor_coef Fsqd
_refine_ls_weighting_details 'calc w=1/[\s^2^(Fo^2^)+(0.1367P)^2^+0.0000P] where P=(Fo^2^+2Fc^2^)/3'
_refine_ls_weighting_scheme calc
_refine_ls_wR_factor_gt 0.1853
_refine_ls_wR_factor_ref 0.2136
_reflns_number_gt 15328
_reflns_number_total 23956
_reflns_threshold_expression I>2\s(I)
_cod_data_source_file om060197psi20060301_014851.cif
_cod_data_source_block cal0110
_cod_depositor_comments
;
The following automatic conversions were performed:

'_symmetry_cell_setting' value 'Triclinic' changed to 'triclinic'
according to /home/saulius/struct/CIF-dictionaries/cif_core.dic
dictionary named 'cif_core.dic' version 2.4.1 from 2010-06-29.

Automatic conversion script
Id: cif_fix_values 1715 2011-07-08 13:25:40Z adriana 
;
_cod_database_code 4075309

loop_
_symmetry_equiv_pos_as_xyz
'x, y, z'
'-x, -y, -z'

loop_
_atom_site_label
_atom_site_type_symbol
_atom_site_fract_x
_atom_site_fract_y
_atom_site_fract_z
_atom_site_U_iso_or_equiv
_atom_site_adp_type
_atom_site_occupancy
_atom_site_symmetry_multiplicity
_atom_site_calc_flag
_atom_site_refinement_flags
_atom_site_disorder_assembly
_atom_site_disorder_group
ScA Sc 0.00730(4) 0.27456(3) 0.25598(3) 0.02422(14) Uani 1 1 d . . .
F42A F -0.20956(16) 0.37956(11) 0.19157(11) 0.0511(5) Uani 1 1 d . . .
F43A F -0.3264(2) 0.48251(12) 0.15665(13) 0.0671(7) Uani 1 1 d . . .
F44A F -0.44980(17) 0.49822(11) 0.07009(12) 0.0638(7) Uani 1 1 d . . .
F45A F -0.46366(17) 0.40066(12) 0.02553(12) 0.0642(7) Uani 1 1 d . . .
F46A F -0.34201(18) 0.29837(11) 0.05676(12) 0.0558(6) Uani 1 1 d . . .
F52A F -0.04740(17) 0.17349(10) 0.11708(10) 0.0508(5) Uani 1 1 d . . .
F53A F 0.07809(19) 0.18373(13) 0.00445(13) 0.0662(7) Uani 1 1 d . . .
F54A F 0.08947(18) 0.29786(14) -0.11129(12) 0.0682(7) Uani 1 1 d . . .
F55A F -0.02620(19) 0.40164(12) -0.10969(10) 0.0642(7) Uani 1 1 d . . .
F56A F -0.15214(16) 0.39315(10) -0.00051(10) 0.0491(5) Uani 1 1 d . . .
F62A F -0.32557(16) 0.22506(11) 0.26497(10) 0.0504(5) Uani 1 1 d . . .
F63A F -0.45780(19) 0.12029(13) 0.32431(13) 0.0741(8) Uani 1 1 d . . .
F64A F -0.4715(2) 0.03597(14) 0.26459(14) 0.0926(10) Uani 1 1 d . . .
F65A F -0.3518(3) 0.06146(12) 0.14210(14) 0.0844(9) Uani 1 1 d . . .
F66A F -0.22607(18) 0.16769(11) 0.07959(11) 0.0549(6) Uani 1 1 d . . .
N1A N 0.16307(18) 0.28578(12) 0.21027(11) 0.0263(5) Uani 1 1 d . . .
N2A N 0.0216(2) 0.18691(12) 0.33773(11) 0.0301(6) Uani 1 1 d . . .
N3A N -0.0377(2) 0.35194(13) 0.27480(13) 0.0331(6) Uani 1 1 d . . .
H3NA H -0.0899 0.3685 0.2564 0.040 Uiso 1 1 calc R . .
C1A C 0.0477(2) 0.14624(15) 0.30578(15) 0.0335(7) Uani 1 1 d . . .
C2A C 0.1094(2) 0.17272(15) 0.24093(14) 0.0310(7) Uani 1 1 d . . .
H2A H 0.1036 0.1466 0.2172 0.037 Uiso 1 1 calc R . .
C3A C 0.1790(2) 0.22967(15) 0.20195(14) 0.0287(6) Uani 1 1 d . . .
C4A C 0.0024(3) 0.07354(16) 0.33003(17) 0.0486(10) Uani 1 1 d . . .
C5A C 0.0810(4) 0.02878(19) 0.3093(2) 0.0741(15) Uani 1 1 d . . .
H5AA H 0.0503 -0.0160 0.3250 0.089 Uiso 1 1 calc R . .
H5BA H 0.1399 0.0260 0.3294 0.089 Uiso 1 1 calc R . .
H5CA H 0.1025 0.0481 0.2606 0.089 Uiso 1 1 calc R . .
C6A C -0.0357(4) 0.03645(18) 0.40622(19) 0.0602(12) Uani 1 1 d . . .
H6AA H -0.0861 0.0628 0.4217 0.072 Uiso 1 1 calc R . .
H6BA H 0.0213 0.0301 0.4286 0.072 Uiso 1 1 calc R . .
H6CA H -0.0665 -0.0071 0.4167 0.072 Uiso 1 1 calc R . .
C7A C -0.0878(4) 0.0802(2) 0.2945(2) 0.0608(11) Uani 1 1 d . . .
H7AA H -0.1385 0.1080 0.3074 0.073 Uiso 1 1 calc R . .
H7BA H -0.1185 0.0359 0.3078 0.073 Uiso 1 1 calc R . .
H7CA H -0.0631 0.1009 0.2460 0.073 Uiso 1 1 calc R . .
C8A C 0.2664(3) 0.21670(17) 0.15192(16) 0.0379(8) Uani 1 1 d . . .
C9A C 0.2194(3) 0.2000(2) 0.10305(19) 0.0581(11) Uani 1 1 d . . .
H9AA H 0.1830 0.2381 0.0776 0.070 Uiso 1 1 calc R . .
H9BA H 0.1723 0.1611 0.1284 0.070 Uiso 1 1 calc R . .
H9CA H 0.2732 0.1901 0.0723 0.070 Uiso 1 1 calc R . .
C10A C 0.3240(3) 0.1567(2) 0.1930(2) 0.0573(11) Uani 1 1 d . . .
H10A H 0.3532 0.1678 0.2238 0.069 Uiso 1 1 calc R . .
H10B H 0.3782 0.1466 0.1626 0.069 Uiso 1 1 calc R . .
H10C H 0.2770 0.1177 0.2185 0.069 Uiso 1 1 calc R . .
C11A C 0.3438(3) 0.27534(19) 0.10825(18) 0.0481(9) Uani 1 1 d . . .
H11A H 0.3088 0.3140 0.0820 0.058 Uiso 1 1 calc R . .
H11B H 0.3941 0.2625 0.0780 0.058 Uiso 1 1 calc R . .
H11C H 0.3776 0.2869 0.1369 0.058 Uiso 1 1 calc R . .
C12A C 0.2244(2) 0.34847(15) 0.17660(14) 0.0275(6) Uani 1 1 d . . .
C13A C 0.1987(2) 0.39896(16) 0.11852(15) 0.0314(7) Uani 1 1 d . . .
C14A C 0.2495(2) 0.46111(16) 0.09139(16) 0.0364(7) Uani 1 1 d . . .
H14A H 0.2324 0.4956 0.0529 0.044 Uiso 1 1 calc R . .
C15A C 0.3246(3) 0.47402(17) 0.11906(17) 0.0407(8) Uani 1 1 d . . .
H15A H 0.3584 0.5167 0.0998 0.049 Uiso 1 1 calc R . .
C16A C 0.3493(2) 0.42349(18) 0.17516(17) 0.0392(8) Uani 1 1 d . . .
H16A H 0.4016 0.4319 0.1935 0.047 Uiso 1 1 calc R . .
C17A C 0.2999(2) 0.36060(16) 0.20571(15) 0.0329(7) Uani 1 1 d . . .
C18A C 0.3265(3) 0.3377(3) 0.3209(2) 0.0685(13) Uani 1 1 d . . .
H18A H 0.2589 0.3537 0.3305 0.082 Uiso 1 1 calc R . .
H18B H 0.3767 0.3749 0.3034 0.082 Uiso 1 1 calc R . .
H18C H 0.3414 0.3029 0.3621 0.082 Uiso 1 1 calc R . .
C19A C 0.3304(3) 0.3093(2) 0.26919(18) 0.0464(9) Uani 1 1 d . . .
H19A H 0.2811 0.2701 0.2890 0.056 Uiso 1 1 calc R . .
C20A C 0.4368(3) 0.2843(2) 0.2554(2) 0.0608(11) Uani 1 1 d . . .
H20A H 0.4525 0.2517 0.2974 0.073 Uiso 1 1 calc R . .
H20B H 0.4864 0.3220 0.2356 0.073 Uiso 1 1 calc R . .
H20C H 0.4394 0.2633 0.2244 0.073 Uiso 1 1 calc R . .
C21A C 0.0293(3) 0.43380(18) 0.08768(17) 0.0430(8) Uani 1 1 d . . .
H21A H 0.0012 0.4239 0.1347 0.052 Uiso 1 1 calc R . .
H21B H -0.0229 0.4248 0.0676 0.052 Uiso 1 1 calc R . .
H21C H 0.0524 0.4808 0.0637 0.052 Uiso 1 1 calc R . .
C22A C 0.1193(2) 0.38961(16) 0.08302(15) 0.0333(7) Uani 1 1 d . . .
H22A H 0.0937 0.3420 0.1059 0.040 Uiso 1 1 calc R . .
C23A C 0.1637(3) 0.4057(2) 0.00856(17) 0.0530(10) Uani 1 1 d . . .
H23A H 0.1105 0.3992 -0.0122 0.064 Uiso 1 1 calc R . .
H23B H 0.2186 0.3760 0.0054 0.064 Uiso 1 1 calc R . .
H23C H 0.1900 0.4521 -0.0146 0.064 Uiso 1 1 calc R . .
C24A C -0.0133(3) 0.16771(15) 0.40918(14) 0.0348(7) Uani 1 1 d . . .
C25A C -0.1173(3) 0.16694(15) 0.43650(15) 0.0374(8) Uani 1 1 d . . .
C26A C -0.1452(3) 0.15399(18) 0.50469(17) 0.0502(10) Uani 1 1 d . . .
H26A H -0.2147 0.1525 0.5244 0.060 Uiso 1 1 calc R . .
C27A C -0.0737(4) 0.1434(2) 0.54367(17) 0.0593(12) Uani 1 1 d . . .
H27A H -0.0944 0.1352 0.5894 0.071 Uiso 1 1 calc R . .
C28A C 0.0278(4) 0.14464(19) 0.51588(17) 0.0543(11) Uani 1 1 d . . .
H28A H 0.0763 0.1372 0.5430 0.065 Uiso 1 1 calc R . .
C29A C 0.0608(3) 0.15678(17) 0.44811(16) 0.0439(9) Uani 1 1 d . . .
C30A C 0.2399(5) 0.1818(4) 0.4537(3) 0.109(2) Uani 1 1 d . . .
H30A H 0.3114 0.1824 0.4332 0.131 Uiso 1 1 calc R . .
H30B H 0.2283 0.1513 0.5012 0.131 Uiso 1 1 calc R . .
H30C H 0.2221 0.2268 0.4493 0.131 Uiso 1 1 calc R . .
C31A C 0.1741(3) 0.1584(2) 0.41870(19) 0.0587(11) Uani 1 1 d . . .
H31A H 0.1852 0.1926 0.3715 0.070 Uiso 1 1 calc R . .
C32A C 0.2084(4) 0.0933(3) 0.4156(3) 0.102(2) Uani 1 1 d . . .
H32A H 0.1660 0.0804 0.3919 0.123 Uiso 1 1 calc R . .
H32B H 0.2023 0.0584 0.4610 0.123 Uiso 1 1 calc R . .
H32C H 0.2791 0.0989 0.3918 0.123 Uiso 1 1 calc R . .
C33A C -0.2532(3) 0.24436(19) 0.3909(2) 0.0513(10) Uani 1 1 d . . .
H33A H -0.2025 0.2814 0.3718 0.062 Uiso 1 1 calc R . .
H33B H -0.2888 0.2398 0.4352 0.062 Uiso 1 1 calc R . .
H33C H -0.3019 0.2532 0.3618 0.062 Uiso 1 1 calc R . .
C34A C -0.2009(3) 0.17962(18) 0.39702(17) 0.0428(8) Uani 1 1 d . . .
H34A H -0.1688 0.1847 0.3509 0.051 Uiso 1 1 calc R . .
C35A C -0.2806(3) 0.1218(2) 0.4270(2) 0.0638(12) Uani 1 1 d . . .
H35A H -0.2475 0.0805 0.4303 0.077 Uiso 1 1 calc R . .
H35B H -0.3299 0.1311 0.3982 0.077 Uiso 1 1 calc R . .
H35C H -0.3154 0.1169 0.4716 0.077 Uiso 1 1 calc R . .
C36A C -0.0132(3) 0.39165(17) 0.30952(16) 0.0368(7) Uani 1 1 d . . .
C37A C 0.0628(4) 0.4485(2) 0.2621(2) 0.0626(11) Uani 1 1 d . . .
H37A H 0.1240 0.4304 0.2451 0.075 Uiso 1 1 calc R . .
H37B H 0.0802 0.4735 0.2860 0.075 Uiso 1 1 calc R . .
H37C H 0.0330 0.4783 0.2246 0.075 Uiso 1 1 calc R . .
C38A C 0.0321(4) 0.3441(3) 0.3686(2) 0.0755(14) Uani 1 1 d . . .
H38A H 0.0932 0.3256 0.3520 0.091 Uiso 1 1 calc R . .
H38B H -0.0175 0.3078 0.3987 0.091 Uiso 1 1 calc R . .
H38C H 0.0496 0.3686 0.3930 0.091 Uiso 1 1 calc R . .
C39A C -0.1080(3) 0.4201(2) 0.3364(3) 0.0675(13) Uani 1 1 d . . .
H39A H -0.1563 0.3835 0.3678 0.081 Uiso 1 1 calc R . .
H39B H -0.1388 0.4493 0.2992 0.081 Uiso 1 1 calc R . .
H39C H -0.0897 0.4457 0.3595 0.081 Uiso 1 1 calc R . .
C40A C -0.1147(2) 0.26753(15) 0.18795(14) 0.0284(6) Uani 1 1 d . . .
H40A H -0.0703 0.2301 0.1934 0.034 Uiso 1 1 calc R . .
H40B H -0.1558 0.2613 0.2315 0.034 Uiso 1 1 calc R . .
H40C H -0.0736 0.3092 0.1689 0.034 Uiso 1 1 calc R . .
C41A C -0.2681(2) 0.33287(15) 0.12533(15) 0.0319(7) Uani 1 1 d . . .
C42A C -0.2703(2) 0.38165(16) 0.14962(16) 0.0362(7) Uani 1 1 d . . .
C43A C -0.3310(3) 0.43613(17) 0.13269(18) 0.0434(8) Uani 1 1 d . . .
C44A C -0.3948(3) 0.44414(18) 0.08964(18) 0.0442(9) Uani 1 1 d . . .
C45A C -0.4000(3) 0.39581(19) 0.06633(17) 0.0448(9) Uani 1 1 d . . .
C46A C -0.3377(3) 0.34171(17) 0.08468(16) 0.0381(8) Uani 1 1 d . . .
C51A C -0.1121(2) 0.28098(16) 0.06523(16) 0.0345(7) Uani 1 1 d . . .
C52A C -0.0472(3) 0.23137(18) 0.06143(17) 0.0416(8) Uani 1 1 d . . .
C53A C 0.0204(3) 0.2361(2) 0.00301(19) 0.0462(9) Uani 1 1 d . . .
C54A C 0.0255(3) 0.2923(2) -0.05423(18) 0.0480(9) Uani 1 1 d . . .
C55A C -0.0326(3) 0.34448(19) -0.05429(18) 0.0455(9) Uani 1 1 d . . .
C56A C -0.0999(3) 0.33785(17) 0.00505(16) 0.0374(7) Uani 1 1 d . . .
C61A C -0.2646(2) 0.20132(16) 0.17047(17) 0.0359(7) Uani 1 1 d . . .
C62A C -0.3281(3) 0.18542(17) 0.23265(19) 0.0428(8) Uani 1 1 d . . .
C63A C -0.3974(3) 0.1314(2) 0.2645(2) 0.0531(10) Uani 1 1 d . . .
C64A C -0.4050(4) 0.0893(2) 0.2340(2) 0.0630(12) Uani 1 1 d . . .
C65A C -0.3448(4) 0.10205(19) 0.1728(2) 0.0596(12) Uani 1 1 d . . .
C66A C -0.2780(3) 0.15750(18) 0.14196(18) 0.0444(9) Uani 1 1 d . . .
B1A B -0.1907(3) 0.27074(17) 0.13670(18) 0.0302(7) Uani 1 1 d . . .
ScB Sc 0.42917(4) -0.24428(3) 0.26725(3) 0.02507(14) Uani 1 1 d . . .
F42B F 0.67347(18) -0.33817(13) 0.31600(11) 0.0614(6) Uani 1 1 d . . .
F43B F 0.8343(2) -0.41005(15) 0.31562(14) 0.0799(8) Uani 1 1 d . . .
F44B F 0.93845(18) -0.44883(13) 0.41743(14) 0.0728(7) Uani 1 1 d . . .
F45B F 0.87565(17) -0.41028(14) 0.51927(12) 0.0694(7) Uani 1 1 d . . .
F46B F 0.71399(16) -0.33661(12) 0.52086(10) 0.0534(6) Uani 1 1 d . . .
F52B F 0.47522(18) -0.41855(11) 0.46210(11) 0.0540(6) Uani 1 1 d . . .
F53B F 0.3695(2) -0.50077(11) 0.58091(13) 0.0690(7) Uani 1 1 d . . .
F54B F 0.34611(18) -0.46903(12) 0.68848(11) 0.0678(7) Uani 1 1 d . . .
F55B F 0.42743(17) -0.35095(12) 0.67268(9) 0.0567(6) Uani 1 1 d . . .
F56B F 0.53210(15) -0.26735(10) 0.55458(9) 0.0430(5) Uani 1 1 d . . .
F62B F 0.43189(14) -0.19672(10) 0.44566(10) 0.0441(5) Uani 1 1 d . . .
F63B F 0.46534(19) -0.06900(11) 0.41976(13) 0.0655(7) Uani 1 1 d . . .
F64B F 0.6579(2) -0.01216(10) 0.37382(12) 0.0631(6) Uani 1 1 d . . .
F65B F 0.81511(17) -0.08790(11) 0.35397(12) 0.0607(6) Uani 1 1 d . . .
F66B F 0.78466(15) -0.21401(11) 0.37862(13) 0.0582(6) Uani 1 1 d . . .
N1B N 0.30719(18) -0.30340(13) 0.27354(12) 0.0292(5) Uani 1 1 d . . .
N2B N 0.50488(19) -0.23524(12) 0.17177(11) 0.0273(5) Uani 1 1 d . . .
N3B N 0.3943(3) -0.15603(18) 0.2615(2) 0.0774(12) Uani 1 1 d . A .
H3NB H 0.4367 -0.1472 0.2821 0.093 Uiso 1 1 calc R . .
C1B C 0.5200(2) -0.29882(15) 0.18220(14) 0.0284(6) Uani 1 1 d . . .
C2B C 0.4567(2) -0.35166(15) 0.23738(15) 0.0314(7) Uani 1 1 d . . .
H2B H 0.4915 -0.3915 0.2549 0.038 Uiso 1 1 calc R . .
C3B C 0.3537(2) -0.35784(15) 0.27183(14) 0.0292(6) Uani 1 1 d . . .
C4B C 0.6027(2) -0.32597(16) 0.14056(15) 0.0354(7) Uani 1 1 d . . .
C5B C 0.5484(3) -0.3678(2) 0.1153(2) 0.0534(10) Uani 1 1 d . . .
H5AB H 0.5040 -0.3395 0.0865 0.064 Uiso 1 1 calc R . .
H5BB H 0.5079 -0.4044 0.1536 0.064 Uiso 1 1 calc R . .
H5CB H 0.5987 -0.3860 0.0899 0.064 Uiso 1 1 calc R . .
C6B C 0.6727(3) -0.3706(2) 0.18612(18) 0.0509(10) Uani 1 1 d . . .
H6AB H 0.7239 -0.3881 0.1605 0.061 Uiso 1 1 calc R . .
H6BB H 0.6324 -0.4077 0.2239 0.061 Uiso 1 1 calc R . .
H6CB H 0.7060 -0.3442 0.2028 0.061 Uiso 1 1 calc R . .
C7B C 0.6727(3) -0.27367(18) 0.07964(16) 0.0422(8) Uani 1 1 d . . .
H7AB H 0.6320 -0.2437 0.0490 0.051 Uiso 1 1 calc R . .
H7BB H 0.7195 -0.2960 0.0567 0.051 Uiso 1 1 calc R . .
H7CB H 0.7112 -0.2478 0.0943 0.051 Uiso 1 1 calc R . .
C8B C 0.3091(3) -0.43189(17) 0.30834(18) 0.0410(8) Uani 1 1 d . . .
C9B C 0.3595(3) -0.46792(18) 0.36889(19) 0.0517(10) Uani 1 1 d . . .
H9AB H 0.3332 -0.5143 0.3928 0.062 Uiso 1 1 calc R . .
H9BB H 0.3444 -0.4454 0.3989 0.062 Uiso 1 1 calc R . .
H9CB H 0.4329 -0.4669 0.3533 0.062 Uiso 1 1 calc R . .
C10B C 0.3364(4) -0.4675(2) 0.2607(2) 0.0670(13) Uani 1 1 d . . .
H10D H 0.3087 -0.5136 0.2838 0.080 Uiso 1 1 calc R . .
H10E H 0.4101 -0.4674 0.2473 0.080 Uiso 1 1 calc R . .
H10F H 0.3077 -0.4440 0.2209 0.080 Uiso 1 1 calc R . .
C11B C 0.1935(3) -0.44063(19) 0.3326(2) 0.0485(9) Uani 1 1 d . . .
H11D H 0.1735 -0.4882 0.3547 0.058 Uiso 1 1 calc R . .
H11E H 0.1608 -0.4189 0.2944 0.058 Uiso 1 1 calc R . .
H11F H 0.1725 -0.4204 0.3643 0.058 Uiso 1 1 calc R . .
C12B C 0.2005(2) -0.29710(17) 0.29732(17) 0.0374(8) Uani 1 1 d . . .
C13B C 0.1646(2) -0.30733(17) 0.36419(18) 0.0404(8) Uani 1 1 d . . .
C14B C 0.0641(3) -0.2935(2) 0.3830(2) 0.0624(12) Uani 1 1 d . . .
H14B H 0.0384 -0.2991 0.4277 0.075 Uiso 1 1 calc R . .
C15B C 0.0025(3) -0.2721(2) 0.3378(3) 0.0828(17) Uani 1 1 d . . .
H15B H -0.0661 -0.2642 0.3518 0.099 Uiso 1 1 calc R . .
C16B C 0.0378(3) -0.2619(3) 0.2726(3) 0.0829(17) Uani 1 1 d . . .
H16B H -0.0069 -0.2470 0.2424 0.099 Uiso 1 1 calc R . .
C17B C 0.1381(3) -0.2729(2) 0.2494(2) 0.0576(11) Uani 1 1 d . . .
C18B C 0.1149(5) -0.2047(3) 0.1297(3) 0.121(3) Uani 1 1 d . . .
H18D H 0.1443 -0.1960 0.0831 0.146 Uiso 1 1 calc R . .
H18E H 0.1161 -0.1632 0.1356 0.146 Uiso 1 1 calc R . .
H18F H 0.0449 -0.2221 0.1411 0.146 Uiso 1 1 calc R . .
C19B C 0.1770(4) -0.2563(3) 0.1758(2) 0.0778(16) Uani 1 1 d . . .
H19B H 0.2471 -0.2363 0.1635 0.093 Uiso 1 1 calc R . .
C20B C 0.1846(6) -0.3181(4) 0.1613(3) 0.106(2) Uani 1 1 d . . .
H20D H 0.2253 -0.3506 0.1900 0.128 Uiso 1 1 calc R . .
H20E H 0.2167 -0.3056 0.1144 0.128 Uiso 1 1 calc R . .
H20F H 0.1166 -0.3378 0.1703 0.128 Uiso 1 1 calc R . .
C21B C 0.2443(3) -0.2802(2) 0.4433(2) 0.0592(11) Uani 1 1 d . . .
H21D H 0.2744 -0.2392 0.4053 0.071 Uiso 1 1 calc R . .
H21E H 0.2896 -0.2966 0.4750 0.071 Uiso 1 1 calc R . .
H21F H 0.1790 -0.2709 0.4655 0.071 Uiso 1 1 calc R . .
C22B C 0.2284(3) -0.33327(19) 0.41824(17) 0.0423(8) Uani 1 1 d . . .
H22B H 0.2963 -0.3434 0.3977 0.051 Uiso 1 1 calc R . .
C23B C 0.1815(3) -0.3980(2) 0.47821(19) 0.0585(11) Uani 1 1 d . . .
H23D H 0.1714 -0.4319 0.4623 0.070 Uiso 1 1 calc R . .
H23E H 0.1163 -0.3888 0.5007 0.070 Uiso 1 1 calc R . .
H23F H 0.2272 -0.4143 0.5097 0.070 Uiso 1 1 calc R . .
C24B C 0.5580(2) -0.17666(15) 0.11572(14) 0.0307(7) Uani 1 1 d . . .
C25B C 0.6432(3) -0.14825(17) 0.12289(16) 0.0386(8) Uani 1 1 d . . .
C26B C 0.6947(4) -0.0934(2) 0.06750(18) 0.0573(11) Uani 1 1 d . . .
H26B H 0.7534 -0.0740 0.0709 0.069 Uiso 1 1 calc R . .
C27B C 0.6612(4) -0.0671(2) 0.0078(2) 0.0703(14) Uani 1 1 d . . .
H27B H 0.6987 -0.0311 -0.0297 0.084 Uiso 1 1 calc R . .
C28B C 0.5747(4) -0.0925(2) 0.00248(18) 0.0566(11) Uani 1 1 d . . .
H28B H 0.5516 -0.0728 -0.0383 0.068 Uiso 1 1 calc R . .
C29B C 0.5192(3) -0.14770(17) 0.05662(16) 0.0402(8) Uani 1 1 d . . .
C30B C 0.3480(4) -0.1163(3) 0.0313(3) 0.0764(15) Uani 1 1 d . . .
H30D H 0.3357 -0.0997 0.0662 0.092 Uiso 1 1 calc R . .
H30E H 0.2841 -0.1338 0.0291 0.092 Uiso 1 1 calc R . .
H30F H 0.3761 -0.0799 -0.0119 0.092 Uiso 1 1 calc R . .
C31B C 0.4227(3) -0.17167(19) 0.04759(18) 0.0456(9) Uani 1 1 d . . .
H31B H 0.3911 -0.2091 0.0907 0.055 Uiso 1 1 calc R . .
C32B C 0.4404(4) -0.1977(3) -0.0073(2) 0.0683(13) Uani 1 1 d . . .
H32D H 0.4883 -0.2335 0.0028 0.082 Uiso 1 1 calc R . .
H32E H 0.4683 -0.1613 -0.0505 0.082 Uiso 1 1 calc R . .
H32F H 0.3761 -0.2150 -0.0091 0.082 Uiso 1 1 calc R . .
C33B C 0.6714(4) -0.1198(2) 0.2161(2) 0.0612(11) Uani 1 1 d . . .
H33D H 0.6961 -0.1368 0.2578 0.073 Uiso 1 1 calc R . .
H33E H 0.6001 -0.1095 0.2247 0.073 Uiso 1 1 calc R . .
H33F H 0.7111 -0.0792 0.1836 0.073 Uiso 1 1 calc R . .
C34B C 0.6822(3) -0.17329(19) 0.18764(17) 0.0432(8) Uani 1 1 d . . .
H34B H 0.6387 -0.2132 0.2209 0.052 Uiso 1 1 calc R . .
C35B C 0.7917(3) -0.1944(3) 0.1811(2) 0.0648(12) Uani 1 1 d . . .
H35D H 0.7987 -0.2285 0.1634 0.078 Uiso 1 1 calc R . .
H35E H 0.8098 -0.2127 0.2250 0.078 Uiso 1 1 calc R . .
H35F H 0.8367 -0.1557 0.1506 0.078 Uiso 1 1 calc R . .
C36B C 0.3355(3) -0.09709(18) 0.24143(18) 0.0448(8) Uani 1 1 d . . .
C37B C 0.3759(11) -0.0341(7) 0.1839(7) 0.086(4) Uiso 0.50 1 d P A 1
H37D H 0.4051 -0.0434 0.1450 0.103 Uiso 0.50 1 calc PR A 1
H37E H 0.4284 -0.0139 0.1949 0.103 Uiso 0.50 1 calc PR A 1
H37F H 0.3211 -0.0034 0.1734 0.103 Uiso 0.50 1 calc PR A 1
C38B C 0.3057(10) -0.0676(6) 0.2895(6) 0.078(3) Uiso 0.50 1 d P A 1
H38D H 0.3660 -0.0573 0.3019 0.093 Uiso 0.50 1 calc PR A 1
H38E H 0.2603 -0.0993 0.3294 0.093 Uiso 0.50 1 calc PR A 1
H38F H 0.2706 -0.0266 0.2693 0.093 Uiso 0.50 1 calc PR A 1
C39B C 0.2628(11) -0.1189(7) 0.2103(7) 0.109(4) Uiso 0.50 1 d P A 1
H39D H 0.3008 -0.1364 0.1793 0.131 Uiso 0.50 1 calc PR A 1
H39E H 0.2255 -0.0806 0.1859 0.131 Uiso 0.50 1 calc PR A 1
H39F H 0.2151 -0.1537 0.2455 0.131 Uiso 0.50 1 calc PR A 1
C37C C 0.4116(9) -0.0431(5) 0.1779(5) 0.062(3) Uiso 0.50 1 d P A 2
H37G H 0.4798 -0.0464 0.1872 0.075 Uiso 0.50 1 calc PR A 2
H37H H 0.3883 0.0018 0.1694 0.075 Uiso 0.50 1 calc PR A 2
H37I H 0.4128 -0.0519 0.1385 0.075 Uiso 0.50 1 calc PR A 2
C38C C 0.3417(11) -0.0831(7) 0.3071(6) 0.090(4) Uiso 0.50 1 d P A 2
H38G H 0.3025 -0.1183 0.3474 0.108 Uiso 0.50 1 calc PR A 2
H38H H 0.3140 -0.0398 0.3016 0.108 Uiso 0.50 1 calc PR A 2
H38I H 0.4125 -0.0829 0.3112 0.108 Uiso 0.50 1 calc PR A 2
C39C C 0.2226(9) -0.1100(6) 0.2505(6) 0.090(3) Uiso 0.50 1 d P A 2
H39G H 0.1978 -0.1470 0.2939 0.108 Uiso 0.50 1 calc PR A 2
H39H H 0.2105 -0.1215 0.2149 0.108 Uiso 0.50 1 calc PR A 2
H39I H 0.1868 -0.0699 0.2485 0.108 Uiso 0.50 1 calc PR A 2
C40B C 0.5151(2) -0.28036(17) 0.36607(15) 0.0336(7) Uani 1 1 d . . .
H40D H 0.4553 -0.2549 0.3714 0.040 Uiso 1 1 calc R . .
H40E H 0.4938 -0.3238 0.3698 0.040 Uiso 1 1 calc R . .
H40F H 0.5586 -0.2559 0.3221 0.040 Uiso 1 1 calc R . .
C41B C 0.6818(2) -0.33435(16) 0.41964(15) 0.0317(7) Uani 1 1 d . . .
C42B C 0.7194(3) -0.35508(18) 0.36900(17) 0.0409(8) Uani 1 1 d . . .
C43B C 0.8036(3) -0.39278(19) 0.3676(2) 0.0495(9) Uani 1 1 d . . .
C44B C 0.8558(3) -0.41252(18) 0.4182(2) 0.0502(10) Uani 1 1 d . . .
C45B C 0.8237(3) -0.39323(18) 0.47008(18) 0.0458(9) Uani 1 1 d . . .
C46B C 0.7394(2) -0.35565(17) 0.46958(16) 0.0378(8) Uani 1 1 d . . .
C51B C 0.5083(2) -0.33729(15) 0.50044(15) 0.0306(7) Uani 1 1 d . . .
C52B C 0.4643(3) -0.39820(16) 0.51244(16) 0.0369(7) Uani 1 1 d . . .
C53B C 0.4096(3) -0.44256(17) 0.57404(19) 0.0447(9) Uani 1 1 d . . .
C54B C 0.3972(3) -0.42663(18) 0.62797(17) 0.0450(9) Uani 1 1 d . . .
C55B C 0.4382(3) -0.36736(18) 0.61960(15) 0.0395(8) Uani 1 1 d . . .
C56B C 0.4927(2) -0.32396(16) 0.55713(15) 0.0339(7) Uani 1 1 d . . .
C61B C 0.6063(2) -0.21431(15) 0.41497(14) 0.0287(6) Uani 1 1 d . . .
C62B C 0.5301(2) -0.17195(16) 0.42296(15) 0.0343(7) Uani 1 1 d . . .
C63B C 0.5437(3) -0.10618(17) 0.41028(18) 0.0429(8) Uani 1 1 d . . .
C64B C 0.6412(3) -0.07656(17) 0.38648(17) 0.0431(8) Uani 1 1 d . . .
C65B C 0.7194(3) -0.11521(17) 0.37724(17) 0.0395(8) Uani 1 1 d . . .
C66B C 0.7012(2) -0.18117(17) 0.39109(16) 0.0369(7) Uani 1 1 d . . .
B1B B 0.5793(3) -0.29139(18) 0.42591(16) 0.0288(7) Uani 1 1 d . . .
C1S C 0.0059(10) -0.0063(6) 0.0326(6) 0.096(4) Uiso 0.50 1 d P . .
H1SA H 0.0045 -0.0555 0.0559 0.115 Uiso 0.50 1 calc PR . .
H1SB H 0.0766 0.0089 0.0262 0.115 Uiso 0.50 1 calc PR . .
C2S C -0.0460(13) 0.0129(8) 0.0786(8) 0.125(5) Uiso 0.50 1 d P . .
H2SA H -0.1156 -0.0069 0.0909 0.151 Uiso 0.50 1 calc PR . .
H2SB H -0.0511 0.0617 0.0560 0.151 Uiso 0.50 1 calc PR . .
C3S C -0.0165(15) 0.0002(9) 0.1367(9) 0.151(6) Uiso 0.50 1 d P . .
H3SA H -0.0641 0.0192 0.1628 0.181 Uiso 0.50 1 calc PR . .
H3SB H 0.0514 0.0204 0.1268 0.181 Uiso 0.50 1 calc PR . .
H3SC H -0.0156 -0.0481 0.1624 0.181 Uiso 0.50 1 calc PR . .

loop_
_atom_site_aniso_label
_atom_site_aniso_U_11
_atom_site_aniso_U_22
_atom_site_aniso_U_33
_atom_site_aniso_U_23
_atom_site_aniso_U_13
_atom_site_aniso_U_12
ScA 0.0186(3) 0.0294(3) 0.0254(3) -0.0143(2) -0.0001(2) 0.0024(2)
F42A 0.0500(13) 0.0577(13) 0.0702(13) -0.0451(11) -0.0284(11) 0.0226(10)
F43A 0.0677(17) 0.0579(14) 0.0909(17) -0.0479(13) -0.0167(14) 0.0268(12)
F44A 0.0403(13) 0.0537(13) 0.0752(15) -0.0095(11) -0.0074(11) 0.0227(10)
F45A 0.0449(14) 0.0693(15) 0.0690(14) -0.0110(12) -0.0327(12) 0.0117(11)
F46A 0.0587(15) 0.0542(13) 0.0709(14) -0.0315(11) -0.0371(12) 0.0070(11)
F52A 0.0545(14) 0.0497(12) 0.0575(12) -0.0303(10) -0.0181(11) 0.0226(10)
F53A 0.0575(15) 0.0823(17) 0.0810(16) -0.0578(14) -0.0155(13) 0.0310(13)
F54A 0.0479(14) 0.109(2) 0.0582(13) -0.0526(14) 0.0061(11) 0.0028(14)
F55A 0.0627(16) 0.0706(15) 0.0433(11) -0.0148(11) 0.0055(11) -0.0053(12)
F56A 0.0504(13) 0.0395(11) 0.0485(11) -0.0148(9) -0.0002(10) 0.0079(9)
F62A 0.0377(12) 0.0555(13) 0.0566(12) -0.0280(10) 0.0047(10) -0.0050(10)
F63A 0.0468(15) 0.0785(17) 0.0717(16) -0.0126(13) 0.0060(12) -0.0230(13)
F64A 0.100(2) 0.0712(17) 0.0875(19) -0.0056(14) -0.0278(17) -0.0504(17)
F65A 0.125(3) 0.0529(14) 0.0881(18) -0.0285(13) -0.0441(18) -0.0275(15)
F66A 0.0661(15) 0.0531(13) 0.0584(13) -0.0314(10) -0.0218(12) -0.0020(11)
N1A 0.0195(12) 0.0327(13) 0.0256(11) -0.0142(10) 0.0020(10) 0.0015(10)
N2A 0.0310(14) 0.0312(13) 0.0259(12) -0.0143(10) 0.0034(11) 0.0034(11)
N3A 0.0260(14) 0.0406(15) 0.0388(14) -0.0240(12) -0.0039(11) 0.0049(11)
C1A 0.0290(17) 0.0332(16) 0.0325(15) -0.0128(13) 0.0022(13) 0.0089(13)
C2A 0.0294(17) 0.0307(15) 0.0294(14) -0.0131(12) 0.0017(13) 0.0050(13)
C3A 0.0234(16) 0.0371(16) 0.0254(13) -0.0144(12) -0.0026(12) 0.0068(12)
C4A 0.060(3) 0.0278(17) 0.0431(18) -0.0145(14) 0.0190(17) 0.0049(16)
C5A 0.100(4) 0.033(2) 0.062(3) -0.0153(18) 0.029(2) 0.013(2)
C6A 0.076(3) 0.0313(18) 0.049(2) -0.0107(16) 0.025(2) -0.0016(19)
C7A 0.068(3) 0.048(2) 0.062(2) -0.0263(19) 0.008(2) -0.021(2)
C8A 0.0303(18) 0.0460(19) 0.0351(16) -0.0225(14) 0.0105(14) 0.0002(15)
C9A 0.057(3) 0.077(3) 0.044(2) -0.040(2) 0.0187(19) -0.019(2)
C10A 0.043(2) 0.059(2) 0.061(2) -0.0273(19) 0.0096(19) 0.0159(19)
C11A 0.034(2) 0.058(2) 0.0448(19) -0.0272(17) 0.0209(16) -0.0028(17)
C12A 0.0178(14) 0.0345(16) 0.0312(14) -0.0187(12) 0.0035(12) 0.0017(12)
C13A 0.0221(15) 0.0398(17) 0.0330(15) -0.0187(13) 0.0006(13) 0.0007(13)
C14A 0.0284(17) 0.0379(17) 0.0370(16) -0.0125(14) -0.0007(14) -0.0001(14)
C15A 0.0303(18) 0.0389(18) 0.0506(19) -0.0203(15) 0.0015(15) -0.0046(14)
C16A 0.0220(16) 0.054(2) 0.0463(18) -0.0276(16) -0.0016(14) -0.0027(15)
C17A 0.0216(16) 0.0444(18) 0.0333(15) -0.0201(14) 0.0014(13) 0.0031(13)
C18A 0.051(3) 0.112(4) 0.046(2) -0.034(2) -0.017(2) 0.023(3)
C19A 0.033(2) 0.059(2) 0.0446(19) -0.0172(17) -0.0123(16) -0.0015(17)
C20A 0.055(3) 0.066(3) 0.073(3) -0.035(2) -0.030(2) 0.025(2)
C21A 0.0322(19) 0.051(2) 0.0443(18) -0.0167(16) -0.0111(15) 0.0051(15)
C22A 0.0291(17) 0.0372(17) 0.0303(15) -0.0120(13) -0.0025(13) -0.0044(13)
C23A 0.046(2) 0.076(3) 0.0396(18) -0.0276(18) -0.0064(17) -0.006(2)
C24A 0.0418(19) 0.0322(16) 0.0242(14) -0.0109(12) 0.0035(13) 0.0047(14)
C25A 0.044(2) 0.0303(16) 0.0302(15) -0.0132(13) 0.0096(14) 0.0033(14)
C26A 0.057(2) 0.048(2) 0.0327(17) -0.0159(15) 0.0140(17) 0.0110(18)
C27A 0.090(3) 0.055(2) 0.0257(16) -0.0171(16) 0.001(2) 0.022(2)
C28A 0.080(3) 0.044(2) 0.0342(17) -0.0121(15) -0.0125(19) 0.012(2)
C29A 0.051(2) 0.0388(18) 0.0324(16) -0.0085(14) -0.0013(16) 0.0029(16)
C30A 0.071(4) 0.174(7) 0.080(4) -0.045(4) -0.025(3) -0.015(4)
C31A 0.048(2) 0.069(3) 0.042(2) -0.0063(18) -0.0074(18) 0.001(2)
C32A 0.056(3) 0.106(5) 0.126(5) -0.042(4) 0.003(3) 0.022(3)
C33A 0.040(2) 0.054(2) 0.055(2) -0.0257(18) 0.0034(18) 0.0091(18)
C34A 0.0343(19) 0.051(2) 0.0384(17) -0.0231(15) 0.0117(15) -0.0023(16)
C35A 0.050(3) 0.063(3) 0.067(3) -0.028(2) 0.014(2) -0.009(2)
C36A 0.0323(18) 0.0414(18) 0.0440(17) -0.0275(15) -0.0022(15) 0.0020(14)
C37A 0.062(3) 0.065(3) 0.071(3) -0.045(2) 0.006(2) -0.015(2)
C38A 0.093(4) 0.082(3) 0.080(3) -0.049(3) -0.047(3) 0.016(3)
C39A 0.053(3) 0.076(3) 0.092(3) -0.064(3) 0.010(2) 0.004(2)
C40A 0.0235(15) 0.0293(15) 0.0348(15) -0.0164(12) -0.0049(13) 0.0024(12)
C41A 0.0210(15) 0.0344(16) 0.0371(16) -0.0134(13) -0.0023(13) 0.0013(12)
C42A 0.0261(17) 0.0397(18) 0.0438(17) -0.0198(14) -0.0045(14) 0.0042(14)
C43A 0.0333(19) 0.0399(19) 0.053(2) -0.0212(16) 0.0018(16) 0.0067(15)
C44A 0.0255(18) 0.0403(19) 0.0498(19) -0.0067(16) 0.0008(15) 0.0085(14)
C45A 0.0247(18) 0.051(2) 0.0433(18) -0.0035(16) -0.0083(15) 0.0003(15)
C46A 0.0294(18) 0.0410(18) 0.0418(17) -0.0144(14) -0.0088(14) -0.0002(14)
C51A 0.0262(17) 0.0423(18) 0.0453(18) -0.0268(15) -0.0104(14) 0.0025(14)
C52A 0.040(2) 0.049(2) 0.0463(19) -0.0279(16) -0.0156(16) 0.0100(16)
C53A 0.036(2) 0.061(2) 0.061(2) -0.043(2) -0.0146(18) 0.0135(17)
C54A 0.0309(19) 0.078(3) 0.048(2) -0.041(2) -0.0031(16) 0.0025(18)
C55A 0.042(2) 0.058(2) 0.0436(19) -0.0267(17) -0.0095(17) -0.0029(17)
C56A 0.0304(18) 0.0440(19) 0.0432(18) -0.0243(15) -0.0054(15) 0.0019(14)
C61A 0.0297(18) 0.0340(17) 0.0464(18) -0.0160(14) -0.0151(15) 0.0027(13)
C62A 0.0349(19) 0.0370(18) 0.060(2) -0.0206(16) -0.0154(17) -0.0001(15)
C63A 0.036(2) 0.055(2) 0.054(2) -0.0076(18) -0.0091(18) -0.0108(18)
C64A 0.062(3) 0.049(2) 0.071(3) -0.011(2) -0.026(2) -0.022(2)
C65A 0.074(3) 0.041(2) 0.073(3) -0.0198(19) -0.038(3) -0.011(2)
C66A 0.045(2) 0.0412(19) 0.051(2) -0.0173(16) -0.0213(18) 0.0017(16)
B1A 0.0233(18) 0.0314(18) 0.0414(18) -0.0191(15) -0.0099(15) 0.0045(14)
ScB 0.0170(3) 0.0341(3) 0.0292(3) -0.0202(2) -0.0001(2) 0.0003(2)
F42B 0.0589(15) 0.0939(18) 0.0569(13) -0.0564(13) -0.0160(11) 0.0247(13)
F43B 0.0672(17) 0.105(2) 0.0985(19) -0.0792(18) -0.0078(15) 0.0303(16)
F44B 0.0376(13) 0.0674(15) 0.1049(19) -0.0354(14) -0.0011(13) 0.0193(11)
F45B 0.0361(13) 0.0953(19) 0.0649(14) -0.0195(13) -0.0176(11) 0.0132(12)
F46B 0.0360(12) 0.0892(16) 0.0447(11) -0.0375(11) -0.0096(9) 0.0087(11)
F52B 0.0593(14) 0.0483(12) 0.0620(13) -0.0343(10) -0.0015(11) -0.0100(11)
F53B 0.0631(16) 0.0442(13) 0.0836(17) -0.0180(12) 0.0047(13) -0.0173(11)
F54B 0.0480(14) 0.0678(15) 0.0490(12) 0.0035(11) 0.0125(10) -0.0053(12)
F55B 0.0487(13) 0.0847(16) 0.0322(10) -0.0249(10) 0.0010(9) 0.0072(12)
F56B 0.0458(12) 0.0531(12) 0.0356(9) -0.0247(9) -0.0046(9) -0.0044(9)
F62B 0.0245(10) 0.0488(11) 0.0551(11) -0.0233(9) 0.0044(9) -0.0009(8)
F63B 0.0556(15) 0.0495(13) 0.0863(16) -0.0328(12) 0.0041(13) 0.0114(11)
F64B 0.0697(17) 0.0375(11) 0.0819(16) -0.0245(11) -0.0141(13) -0.0054(11)
F65B 0.0381(13) 0.0520(13) 0.0854(16) -0.0232(12) -0.0072(12) -0.0163(10)
F66B 0.0222(10) 0.0515(13) 0.0965(17) -0.0346(12) 0.0065(11) -0.0041(9)
N1B 0.0188(13) 0.0381(14) 0.0368(13) -0.0231(11) -0.0014(11) -0.0012(10)
N2B 0.0241(13) 0.0304(13) 0.0287(12) -0.0170(10) 0.0018(10) 0.0009(10)
N3B 0.051(2) 0.048(2) 0.124(3) -0.045(2) 0.020(2) 0.0044(17)
C1B 0.0240(16) 0.0385(17) 0.0277(14) -0.0204(12) -0.0018(12) 0.0044(13)
C2B 0.0285(17) 0.0332(16) 0.0345(15) -0.0202(13) 0.0017(13) 0.0045(13)
C3B 0.0292(16) 0.0320(16) 0.0334(15) -0.0214(12) -0.0025(13) -0.0055(13)
C4B 0.0330(18) 0.0406(18) 0.0355(16) -0.0231(14) 0.0016(14) 0.0072(14)
C5B 0.050(2) 0.064(3) 0.058(2) -0.046(2) 0.0074(19) -0.0008(19)
C6B 0.041(2) 0.056(2) 0.0440(19) -0.0172(17) 0.0046(16) 0.0184(18)
C7B 0.039(2) 0.052(2) 0.0333(16) -0.0244(15) 0.0088(14) 0.0096(16)
C8B 0.039(2) 0.0352(18) 0.0517(19) -0.0269(15) 0.0070(16) -0.0093(15)
C9B 0.049(2) 0.0371(19) 0.055(2) -0.0123(16) 0.0047(18) -0.0034(17)
C10B 0.074(3) 0.055(2) 0.083(3) -0.053(2) 0.015(2) -0.023(2)
C11B 0.043(2) 0.046(2) 0.059(2) -0.0293(17) 0.0067(18) -0.0170(17)
C12B 0.0154(15) 0.0409(18) 0.055(2) -0.0218(15) -0.0003(14) -0.0028(13)
C13B 0.0177(16) 0.0398(18) 0.063(2) -0.0270(16) 0.0070(15) -0.0034(13)
C14B 0.027(2) 0.062(3) 0.089(3) -0.035(2) 0.016(2) 0.0003(18)
C15B 0.018(2) 0.070(3) 0.131(5) -0.023(3) 0.007(3) 0.0091(19)
C16B 0.022(2) 0.084(3) 0.114(4) -0.011(3) -0.019(3) 0.003(2)
C17B 0.027(2) 0.062(2) 0.074(3) -0.016(2) -0.0141(19) -0.0059(17)
C18B 0.099(5) 0.124(5) 0.110(5) 0.006(4) -0.070(4) -0.023(4)
C19B 0.047(3) 0.106(4) 0.069(3) -0.016(3) -0.030(2) -0.014(3)
C20B 0.119(6) 0.141(6) 0.073(3) -0.048(4) -0.041(4) 0.009(4)
C21B 0.043(2) 0.077(3) 0.070(3) -0.052(2) 0.013(2) -0.009(2)
C22B 0.0261(17) 0.058(2) 0.0493(19) -0.0367(17) 0.0128(15) -0.0066(15)
C23B 0.053(3) 0.068(3) 0.050(2) -0.0278(19) 0.0110(19) -0.012(2)
C24B 0.0306(17) 0.0313(16) 0.0281(14) -0.0156(12) 0.0057(13) 0.0006(13)
C25B 0.0355(19) 0.0430(19) 0.0365(16) -0.0210(14) 0.0055(14) -0.0047(15)
C26B 0.065(3) 0.054(2) 0.045(2) -0.0158(17) 0.0025(19) -0.026(2)
C27B 0.097(4) 0.055(3) 0.039(2) -0.0047(18) 0.002(2) -0.028(3)
C28B 0.075(3) 0.053(2) 0.0344(18) -0.0121(16) -0.0085(19) 0.001(2)
C29B 0.049(2) 0.0401(18) 0.0325(16) -0.0183(14) -0.0044(15) 0.0068(16)
C30B 0.072(3) 0.095(4) 0.075(3) -0.048(3) -0.024(3) 0.040(3)
C31B 0.051(2) 0.052(2) 0.0412(18) -0.0262(16) -0.0141(17) 0.0128(18)
C32B 0.069(3) 0.090(3) 0.076(3) -0.059(3) -0.032(3) 0.028(3)
C33B 0.057(3) 0.085(3) 0.056(2) -0.046(2) -0.007(2) 0.001(2)
C34B 0.0326(19) 0.055(2) 0.0392(17) -0.0196(16) 0.0005(15) -0.0097(16)
C35B 0.038(2) 0.086(3) 0.078(3) -0.044(3) -0.006(2) 0.004(2)
C36B 0.042(2) 0.0392(19) 0.051(2) -0.0175(15) -0.0084(17) 0.0064(16)
C40B 0.0246(16) 0.0455(18) 0.0319(15) -0.0194(14) -0.0001(13) -0.0047(14)
C41B 0.0209(15) 0.0373(17) 0.0376(16) -0.0192(13) 0.0013(13) -0.0041(13)
C42B 0.0336(19) 0.048(2) 0.0458(18) -0.0253(16) -0.0045(15) 0.0030(15)
C43B 0.040(2) 0.050(2) 0.064(2) -0.0371(19) 0.0063(19) 0.0017(17)
C44B 0.0282(19) 0.041(2) 0.074(3) -0.0228(18) -0.0002(18) 0.0041(15)
C45B 0.0253(18) 0.049(2) 0.050(2) -0.0100(16) -0.0036(16) -0.0013(15)
C46B 0.0253(17) 0.0474(19) 0.0386(17) -0.0186(15) 0.0003(14) -0.0028(14)
C51B 0.0201(15) 0.0390(17) 0.0326(15) -0.0154(13) -0.0046(12) 0.0029(13)
C52B 0.0299(18) 0.0386(18) 0.0448(18) -0.0216(14) -0.0041(15) 0.0011(14)
C53B 0.0328(19) 0.0321(18) 0.059(2) -0.0105(16) -0.0060(17) -0.0047(14)
C54B 0.0282(18) 0.049(2) 0.0398(18) -0.0049(15) 0.0019(15) 0.0031(15)
C55B 0.0283(18) 0.053(2) 0.0320(16) -0.0150(15) -0.0028(14) 0.0081(15)
C56B 0.0257(16) 0.0422(18) 0.0338(15) -0.0167(13) -0.0047(13) 0.0042(14)
C61B 0.0250(16) 0.0361(16) 0.0263(14) -0.0150(12) -0.0033(12) -0.0015(13)
C62B 0.0274(17) 0.0413(18) 0.0323(15) -0.0155(13) -0.0011(13) -0.0024(14)
C63B 0.042(2) 0.0393(19) 0.0486(19) -0.0210(15) -0.0066(16) 0.0076(16)
C64B 0.049(2) 0.0352(18) 0.0459(19) -0.0176(15) -0.0094(17) -0.0050(16)
C65B 0.0342(19) 0.0398(18) 0.0431(18) -0.0148(14) -0.0077(15) -0.0093(15)
C66B 0.0268(17) 0.0451(19) 0.0414(17) -0.0211(15) -0.0063(14) 0.0037(14)
B1B 0.0193(17) 0.0381(19) 0.0302(16) -0.0171(14) -0.0006(13) -0.0034(14)

loop_
_atom_type_symbol
_atom_type_description
_atom_type_scat_dispersion_real
_atom_type_scat_dispersion_imag
_atom_type_scat_source
C C 0.0033 0.0016 'International Tables Vol C Tables 4.2.6.8 and 6.1.1.4'
H H 0.0000 0.0000 'International Tables Vol C Tables 4.2.6.8 and 6.1.1.4'
B B 0.0013 0.0007 'International Tables Vol C Tables 4.2.6.8 and 6.1.1.4'
N N 0.0061 0.0033 'International Tables Vol C Tables 4.2.6.8 and 6.1.1.4'
F F 0.0171 0.0103 'International Tables Vol C Tables 4.2.6.8 and 6.1.1.4'
Sc Sc 0.2519 0.3716 'International Tables Vol C Tables 4.2.6.8 and 6.1.1.4'

loop_
_geom_angle_atom_site_label_1
_geom_angle_atom_site_label_2
_geom_angle_atom_site_label_3
_geom_angle
_geom_angle_site_symmetry_3
N3A ScA N2A 116.54(10) .
N3A ScA N1A 111.32(11) .
N2A ScA N1A 94.79(10) .
C3A N1A C12A 128.4(2) .
C3A N1A ScA 102.50(19) .
C12A N1A ScA 126.12(18) .
C1A N2A C24A 127.8(2) .
C1A N2A ScA 99.04(18) .
C24A N2A ScA 131.05(19) .
C36A N3A ScA 141.2(2) .
N2A C1A C2A 119.1(3) .
N2A C1A C4A 125.4(3) .
C2A C1A C4A 114.9(3) .
C1A C2A C3A 135.7(3) .
N1A C3A C2A 119.7(3) .
N1A C3A C8A 127.4(3) .
C2A C3A C8A 112.9(3) .
C6A C4A C5A 106.4(3) .
C6A C4A C7A 109.1(3) .
C5A C4A C7A 108.4(4) .
C6A C4A C1A 114.8(3) .
C5A C4A C1A 111.6(3) .
C7A C4A C1A 106.3(3) .
C11A C8A C9A 106.2(3) .
C11A C8A C10A 108.2(3) .
C9A C8A C10A 110.2(3) .
C11A C8A C3A 116.0(3) .
C9A C8A C3A 108.5(3) .
C10A C8A C3A 107.7(3) .
C17A C12A C13A 121.0(3) .
C17A C12A N1A 120.2(3) .
C13A C12A N1A 118.4(3) .
C14A C13A C12A 118.1(3) .
C14A C13A C22A 117.6(3) .
C12A C13A C22A 124.4(3) .
C15A C14A C13A 121.9(3) .
C16A C15A C14A 118.8(3) .
C15A C16A C17A 122.3(3) .
C16A C17A C12A 117.9(3) .
C16A C17A C19A 117.9(3) .
C12A C17A C19A 124.1(3) .
C18A C19A C17A 111.2(3) .
C18A C19A C20A 108.4(3) .
C17A C19A C20A 112.7(3) .
C13A C22A C21A 110.6(3) .
C13A C22A C23A 112.2(3) .
C21A C22A C23A 109.2(3) .
C29A C24A C25A 121.7(3) .
C29A C24A N2A 117.7(3) .
C25A C24A N2A 120.3(3) .
C26A C25A C24A 117.5(3) .
C26A C25A C34A 118.1(3) .
C24A C25A C34A 124.4(3) .
C27A C26A C25A 121.7(4) .
C28A C27A C26A 119.9(3) .
C27A C28A C29A 121.4(4) .
C28A C29A C24A 117.8(4) .
C28A C29A C31A 120.1(4) .
C24A C29A C31A 122.1(3) .
C32A C31A C30A 111.6(5) .
C32A C31A C29A 113.3(4) .
C30A C31A C29A 112.3(4) .
C25A C34A C33A 111.6(3) .
C25A C34A C35A 112.7(3) .
C33A C34A C35A 109.3(3) .
N3A C36A C37A 110.2(3) .
N3A C36A C39A 111.2(3) .
C37A C36A C39A 109.3(3) .
N3A C36A C38A 106.9(3) .
C37A C36A C38A 110.4(4) .
C39A C36A C38A 108.8(4) .
C42A C41A C46A 113.4(3) .
C42A C41A B1A 127.4(3) .
C46A C41A B1A 119.1(3) .
F42A C42A C43A 114.7(3) .
F42A C42A C41A 121.2(3) .
C43A C42A C41A 124.1(3) .
F43A C43A C44A 119.4(3) .
F43A C43A C42A 120.6(3) .
C44A C43A C42A 120.0(3) .
F44A C44A C43A 120.6(4) .
F44A C44A C45A 120.5(3) .
C43A C44A C45A 118.9(3) .
F45A C45A C44A 120.9(3) .
F45A C45A C46A 119.8(4) .
C44A C45A C46A 119.3(3) .
F46A C46A C41A 119.4(3) .
F46A C46A C45A 116.2(3) .
C41A C46A C45A 124.2(3) .
C52A C51A C56A 112.7(3) .
C52A C51A B1A 121.0(3) .
C56A C51A B1A 126.3(3) .
F52A C52A C51A 119.7(3) .
F52A C52A C53A 116.1(3) .
C51A C52A C53A 124.3(3) .
C54A C53A F53A 121.1(3) .
C54A C53A C52A 119.5(3) .
F53A C53A C52A 119.3(3) .
F54A C54A C53A 120.6(4) .
F54A C54A C55A 119.4(4) .
C53A C54A C55A 120.0(3) .
F55A C55A C54A 121.2(3) .
F55A C55A C56A 119.9(3) .
C54A C55A C56A 118.9(3) .
F56A C56A C51A 121.7(3) .
F56A C56A C55A 113.7(3) .
C51A C56A C55A 124.5(3) .
C62A C61A C66A 113.3(3) .
C62A C61A B1A 118.5(3) .
C66A C61A B1A 128.1(3) .
F62A C62A C63A 116.1(4) .
F62A C62A C61A 119.5(3) .
C63A C62A C61A 124.3(4) .
F63A C63A C64A 120.2(4) .
F63A C63A C62A 120.6(4) .
C64A C63A C62A 119.2(4) .
F64A C64A C65A 120.4(4) .
F64A C64A C63A 120.1(4) .
C65A C64A C63A 119.5(4) .
F65A C65A C64A 120.1(4) .
F65A C65A C66A 120.5(4) .
C64A C65A C66A 119.4(4) .
F66A C66A C65A 114.6(4) .
F66A C66A C61A 121.2(3) .
C65A C66A C61A 124.2(4) .
C41A B1A C61A 105.9(2) .
C41A B1A C51A 111.0(2) .
C61A B1A C51A 113.7(3) .
C41A B1A C40A 112.0(3) .
C61A B1A C40A 109.8(2) .
C51A B1A C40A 104.6(2) .
N3B ScB N1B 114.48(15) .
N3B ScB N2B 108.57(14) .
N1B ScB N2B 95.03(10) .
C3B N1B C12B 128.1(3) .
C3B N1B ScB 101.50(19) .
C12B N1B ScB 127.2(2) .
C1B N2B C24B 126.2(2) .
C1B N2B ScB 102.22(17) .
C24B N2B ScB 128.58(19) .
C36B N3B ScB 152.9(4) .
N2B C1B C2B 120.2(3) .
N2B C1B C4B 127.6(3) .
C2B C1B C4B 112.3(3) .
C3B C2B C1B 134.7(3) .
N1B C3B C2B 119.5(3) .
N1B C3B C8B 126.9(3) .
C2B C3B C8B 113.5(3) .
C7B C4B C5B 107.4(3) .
C7B C4B C6B 106.0(3) .
C5B C4B C6B 109.6(3) .
C7B C4B C1B 116.5(3) .
C5B C4B C1B 108.1(3) .
C6B C4B C1B 109.2(3) .
C11B C8B C9B 108.9(3) .
C11B C8B C10B 106.2(3) .
C9B C8B C10B 108.3(3) .
C11B C8B C3B 115.8(3) .
C9B C8B C3B 107.4(3) .
C10B C8B C3B 109.9(3) .
C13B C12B C17B 121.9(3) .
C13B C12B N1B 120.0(3) .
C17B C12B N1B 117.7(3) .
C14B C13B C12B 118.0(4) .
C14B C13B C22B 117.7(3) .
C12B C13B C22B 124.3(3) .
C15B C14B C13B 120.6(4) .
C14B C15B C16B 121.2(4) .
C15B C16B C17B 121.6(4) .
C16B C17B C12B 116.6(4) .
C16B C17B C19B 120.3(4) .
C12B C17B C19B 123.1(4) .
C17B C19B C20B 112.4(4) .
C17B C19B C18B 113.6(5) .
C20B C19B C18B 109.5(5) .
C21B C22B C13B 111.1(3) .
C21B C22B C23B 109.4(3) .
C13B C22B C23B 112.5(3) .
C25B C24B C29B 121.5(3) .
C25B C24B N2B 119.3(3) .
C29B C24B N2B 119.2(3) .
C26B C25B C24B 118.0(3) .
C26B C25B C34B 118.2(3) .
C24B C25B C34B 123.7(3) .
C27B C26B C25B 121.0(4) .
C28B C27B C26B 120.6(4) .
C27B C28B C29B 121.1(4) .
C24B C29B C28B 117.5(3) .
C24B C29B C31B 124.4(3) .
C28B C29B C31B 118.0(3) .
C29B C31B C30B 110.8(4) .
C29B C31B C32B 113.1(3) .
C30B C31B C32B 108.9(3) .
C25B C34B C35B 114.2(3) .
C25B C34B C33B 110.5(3) .
C35B C34B C33B 109.3(3) .
N3B C36B C38B 116.9(6) .
N3B C36B C37B 122.2(6) .
C38B C36B C37B 95.9(8) .
N3B C36B C39B 99.1(6) .
C38B C36B C39B 124.7(8) .
C37B C36B C39B 98.6(8) .
N3B C36B C39C 115.4(5) .
N3B C36B C37C 103.3(5) .
C39C C36B C37C 128.6(7) .
N3B C36B C38C 93.7(6) .
C39C C36B C38C 102.6(7) .
C37C C36B C38C 107.5(6) .
C42B C41B C46B 112.5(3) .
C42B C41B B1B 126.9(3) .
C46B C41B B1B 120.6(3) .
F42B C42B C43B 115.2(3) .
F42B C42B C41B 120.4(3) .
C43B C42B C41B 124.3(3) .
F43B C43B C44B 120.1(3) .
F43B C43B C42B 119.6(4) .
C44B C43B C42B 120.2(3) .
F44B C44B C43B 121.1(4) .
F44B C44B C45B 120.0(4) .
C43B C44B C45B 118.9(3) .
F45B C45B C46B 121.1(4) .
F45B C45B C44B 119.9(3) .
C46B C45B C44B 119.0(3) .
F46B C46B C45B 115.9(3) .
F46B C46B C41B 119.0(3) .
C45B C46B C41B 125.0(3) .
C52B C51B C56B 113.3(3) .
C52B C51B B1B 120.0(3) .
C56B C51B B1B 126.5(3) .
F52B C52B C51B 119.9(3) .
F52B C52B C53B 115.4(3) .
C51B C52B C53B 124.7(3) .
F53B C53B C54B 120.3(3) .
F53B C53B C52B 120.5(4) .
C54B C53B C52B 119.1(3) .
F54B C54B C55B 120.3(4) .
F54B C54B C53B 120.5(4) .
C55B C54B C53B 119.2(3) .
F55B C55B C54B 120.0(3) .
F55B C55B C56B 119.7(3) .
C54B C55B C56B 120.3(3) .
F56B C56B C55B 115.6(3) .
F56B C56B C51B 121.0(3) .
C55B C56B C51B 123.4(3) .
C66B C61B C62B 111.3(3) .
C66B C61B B1B 127.0(3) .
C62B C61B B1B 121.4(3) .
F62B C62B C63B 115.3(3) .
F62B C62B C61B 118.7(3) .
C63B C62B C61B 126.0(3) .
F63B C63B C62B 121.9(3) .
F63B C63B C64B 118.8(3) .
C62B C63B C64B 119.3(3) .
F64B C64B C65B 121.1(3) .
F64B C64B C63B 121.1(3) .
C65B C64B C63B 117.7(3) .
F65B C65B C64B 119.2(3) .
F65B C65B C66B 120.3(3) .
C64B C65B C66B 120.4(3) .
F66B C66B C65B 114.9(3) .
F66B C66B C61B 119.8(3) .
C65B C66B C61B 125.3(3) .
C41B B1B C61B 112.8(2) .
C41B B1B C51B 105.2(2) .
C61B B1B C51B 113.7(3) .
C41B B1B C40B 111.8(3) .
C61B B1B C40B 103.9(2) .
C51B B1B C40B 109.6(2) .
C2S C1S C1S 131.8(17) 2
C1S C2S C3S 122.6(16) .

loop_
_geom_bond_atom_site_label_1
_geom_bond_atom_site_label_2
_geom_bond_distance
_geom_bond_site_symmetry_2
ScA N3A 1.969(3) .
ScA N2A 2.078(2) .
ScA N1A 2.121(2) .
F42A C42A 1.359(4) .
F43A C43A 1.351(4) .
F44A C44A 1.339(4) .
F45A C45A 1.353(4) .
F46A C46A 1.355(4) .
F52A C52A 1.367(4) .
F53A C53A 1.360(4) .
F54A C54A 1.354(4) .
F55A C55A 1.346(4) .
F56A C56A 1.357(4) .
F62A C62A 1.357(4) .
F63A C63A 1.352(5) .
F64A C64A 1.355(5) .
F65A C65A 1.356(5) .
F66A C66A 1.364(4) .
N1A C3A 1.331(4) .
N1A C12A 1.466(4) .
N2A C1A 1.362(4) .
N2A C24A 1.458(4) .
N3A C36A 1.482(4) .
C1A C2A 1.414(4) .
C1A C4A 1.572(5) .
C2A C3A 1.444(4) .
C3A C8A 1.562(4) .
C4A C6A 1.543(5) .
C4A C5A 1.553(5) .
C4A C7A 1.563(6) .
C8A C11A 1.542(5) .
C8A C9A 1.548(5) .
C8A C10A 1.551(5) .
C12A C17A 1.410(4) .
C12A C13A 1.419(4) .
C13A C14A 1.394(5) .
C13A C22A 1.531(4) .
C14A C15A 1.391(5) .
C15A C16A 1.385(5) .
C16A C17A 1.395(5) .
C17A C19A 1.533(4) .
C18A C19A 1.528(6) .
C19A C20A 1.536(5) .
C21A C22A 1.541(5) .
C22A C23A 1.550(5) .
C24A C29A 1.412(5) .
C24A C25A 1.413(5) .
C25A C26A 1.409(5) .
C25A C34A 1.524(5) .
C26A C27A 1.384(6) .
C27A C28A 1.383(6) .
C28A C29A 1.410(5) .
C29A C31A 1.534(6) .
C30A C31A 1.534(7) .
C31A C32A 1.518(7) .
C33A C34A 1.534(5) .
C34A C35A 1.535(6) .
C36A C37A 1.523(5) .
C36A C39A 1.527(5) .
C36A C38A 1.538(6) .
C40A B1A 1.675(4) .
C41A C42A 1.394(5) .
C41A C46A 1.397(5) .
C41A B1A 1.654(4) .
C42A C43A 1.389(5) .
C43A C44A 1.379(5) .
C44A C45A 1.382(6) .
C45A C46A 1.398(5) .
C51A C52A 1.393(5) .
C51A C56A 1.396(5) .
C51A B1A 1.669(5) .
C52A C53A 1.405(5) .
C53A C54A 1.359(6) .
C54A C55A 1.366(5) .
C55A C56A 1.408(5) .
C61A C62A 1.394(5) .
C61A C66A 1.401(5) .
C61A B1A 1.668(5) .
C62A C63A 1.388(5) .
C63A C64A 1.384(6) .
C64A C65A 1.370(7) .
C65A C66A 1.389(5) .
ScB N3B 1.943(3) .
ScB N1B 2.095(3) .
ScB N2B 2.112(2) .
F42B C42B 1.365(4) .
F43B C43B 1.357(4) .
F44B C44B 1.348(4) .
F45B C45B 1.346(4) .
F46B C46B 1.362(4) .
F52B C52B 1.363(4) .
F53B C53B 1.354(4) .
F54B C54B 1.348(4) .
F55B C55B 1.365(4) .
F56B C56B 1.356(4) .
F62B C62B 1.370(4) .
F63B C63B 1.349(4) .
F64B C64B 1.349(4) .
F65B C65B 1.357(4) .
F66B C66B 1.359(4) .
N1B C3B 1.344(4) .
N1B C12B 1.455(4) .
N2B C1B 1.338(4) .
N2B C24B 1.460(4) .
N3B C36B 1.448(5) .
C1B C2B 1.443(4) .
C1B C4B 1.571(4) .
C2B C3B 1.431(4) .
C3B C8B 1.575(4) .
C4B C7B 1.534(5) .
C4B C5B 1.544(5) .
C4B C6B 1.547(5) .
C8B C11B 1.539(5) .
C8B C9B 1.545(5) .
C8B C10B 1.557(5) .
C12B C13B 1.406(5) .
C12B C17B 1.419(5) .
C13B C14B 1.398(5) .
C13B C22B 1.537(5) .
C14B C15B 1.367(7) .
C15B C16B 1.370(8) .
C16B C17B 1.399(6) .
C17B C19B 1.521(7) .
C18B C19B 1.539(7) .
C19B C20B 1.523(8) .
C21B C22B 1.536(5) .
C22B C23B 1.546(5) .
C24B C25B 1.405(5) .
C24B C29B 1.415(4) .
C25B C26B 1.402(5) .
C25B C34B 1.526(5) .
C26B C27B 1.387(6) .
C27B C28B 1.367(6) .
C28B C29B 1.415(5) .
C29B C31B 1.512(5) .
C30B C31B 1.523(5) .
C31B C32B 1.540(5) .
C33B C34B 1.551(6) .
C34B C35B 1.529(5) .
C36B C38B 1.463(12) .
C36B C37B 1.479(13) .
C36B C39B 1.516(14) .
C36B C39C 1.523(13) .
C36B C37C 1.615(12) .
C36B C38C 1.648(13) .
C40B B1B 1.679(4) .
C41B C42B 1.394(5) .
C41B C46B 1.407(4) .
C41B B1B 1.660(5) .
C42B C43B 1.384(5) .
C43B C44B 1.371(6) .
C44B C45B 1.386(6) .
C45B C46B 1.379(5) .
C51B C52B 1.393(5) .
C51B C56B 1.398(4) .
C51B B1B 1.665(4) .
C52B C53B 1.393(5) .
C53B C54B 1.376(6) .
C54B C55B 1.369(5) .
C55B C56B 1.397(5) .
C61B C66B 1.394(4) .
C61B C62B 1.396(4) .
C61B B1B 1.662(5) .
C62B C63B 1.372(5) .
C63B C64B 1.395(5) .
C64B C65B 1.366(5) .
C65B C66B 1.380(5) .
C1S C2S 1.336(18) .
C1S C1S 1.42(2) 2
C2S C3S 1.36(2) .

loop_
_geom_torsion_atom_site_label_1
_geom_torsion_atom_site_label_2
_geom_torsion_atom_site_label_3
_geom_torsion_atom_site_label_4
_geom_torsion
_geom_torsion_site_symmetry_1
N3A ScA N1A C3A 179.71(17) .
N2A ScA N1A C3A 58.78(18) .
N3A ScA N1A C12A -18.7(2) .
N2A ScA N1A C12A -139.7(2) .
N3A ScA N2A C1A 177.02(19) .
N1A ScA N2A C1A -66.3(2) .
N3A ScA N2A C24A 12.9(3) .
N1A ScA N2A C24A 129.6(3) .
N2A ScA N3A C36A 52.5(4) .
N1A ScA N3A C36A -54.7(3) .
C24A N2A C1A C2A -159.7(3) .
ScA N2A C1A C2A 35.5(3) .
C24A N2A C1A C4A 29.9(5) .
ScA N2A C1A C4A -134.9(3) .
N2A C1A C2A C3A 21.1(5) .
C4A C1A C2A C3A -167.5(3) .
C12A N1A C3A C2A 179.3(3) .
ScA N1A C3A C2A -19.7(3) .
C12A N1A C3A C8A -2.2(5) .
ScA N1A C3A C8A 158.8(3) .
C1A C2A C3A N1A -32.2(5) .
C1A C2A C3A C8A 149.1(3) .
N2A C1A C4A C6A -27.5(5) .
C2A C1A C4A C6A 161.7(3) .
N2A C1A C4A C5A -148.7(4) .
C2A C1A C4A C5A 40.5(4) .
N2A C1A C4A C7A 93.2(4) .
C2A C1A C4A C7A -77.5(4) .
N1A C3A C8A C11A 1.2(5) .
C2A C3A C8A C11A 179.8(3) .
N1A C3A C8A C9A -118.2(4) .
C2A C3A C8A C9A 60.4(4) .
N1A C3A C8A C10A 122.5(3) .
C2A C3A C8A C10A -58.9(4) .
C3A N1A C12A C17A -93.3(4) .
ScA N1A C12A C17A 109.9(3) .
C3A N1A C12A C13A 93.6(4) .
ScA N1A C12A C13A -63.2(3) .
C17A C12A C13A C14A -0.5(4) .
N1A C12A C13A C14A 172.5(3) .
C17A C12A C13A C22A 178.8(3) .
N1A C12A C13A C22A -8.2(4) .
C12A C13A C14A C15A 0.9(5) .
C22A C13A C14A C15A -178.4(3) .
C13A C14A C15A C16A 0.0(5) .
C14A C15A C16A C17A -1.5(5) .
C15A C16A C17A C12A 1.8(5) .
C15A C16A C17A C19A -177.6(3) .
C13A C12A C17A C16A -0.8(4) .
N1A C12A C17A C16A -173.8(3) .
C13A C12A C17A C19A 178.6(3) .
N1A C12A C17A C19A 5.7(4) .
C16A C17A C19A C18A 52.2(4) .
C12A C17A C19A C18A -127.2(4) .
C16A C17A C19A C20A -69.9(4) .
C12A C17A C19A C20A 110.7(4) .
C14A C13A C22A C21A -66.0(4) .
C12A C13A C22A C21A 114.7(3) .
C14A C13A C22A C23A 56.1(4) .
C12A C13A C22A C23A -123.2(3) .
C1A N2A C24A C29A 85.5(4) .
ScA N2A C24A C29A -114.5(3) .
C1A N2A C24A C25A -100.8(4) .
ScA N2A C24A C25A 59.2(4) .
C29A C24A C25A C26A -0.8(5) .
N2A C24A C25A C26A -174.2(3) .
C29A C24A C25A C34A 178.8(3) .
N2A C24A C25A C34A 5.3(5) .
C24A C25A C26A C27A 1.0(5) .
C34A C25A C26A C27A -178.6(3) .
C25A C26A C27A C28A -0.7(6) .
C26A C27A C28A C29A 0.2(6) .
C27A C28A C29A C24A 0.0(6) .
C27A C28A C29A C31A 179.5(4) .
C25A C24A C29A C28A 0.3(5) .
N2A C24A C29A C28A 173.9(3) .
C25A C24A C29A C31A -179.2(3) .
N2A C24A C29A C31A -5.6(5) .
C28A C29A C31A C32A 98.0(5) .
C24A C29A C31A C32A -82.6(5) .
C28A C29A C31A C30A -29.6(6) .
C24A C29A C31A C30A 149.8(4) .
C26A C25A C34A C33A 65.9(4) .
C24A C25A C34A C33A -113.6(4) .
C26A C25A C34A C35A -57.5(4) .
C24A C25A C34A C35A 122.9(4) .
ScA N3A C36A C37A 89.8(4) .
ScA N3A C36A C39A -148.8(3) .
ScA N3A C36A C38A -30.2(5) .
C46A C41A C42A F42A 178.0(3) .
B1A C41A C42A F42A -5.0(5) .
C46A C41A C42A C43A -3.4(5) .
B1A C41A C42A C43A 173.5(3) .
F42A C42A C43A F43A 0.8(5) .
C41A C42A C43A F43A -177.8(3) .
F42A C42A C43A C44A 179.1(3) .
C41A C42A C43A C44A 0.4(5) .
F43A C43A C44A F44A 1.9(5) .
C42A C43A C44A F44A -176.4(3) .
F43A C43A C44A C45A -179.0(3) .
C42A C43A C44A C45A 2.7(5) .
F44A C44A C45A F45A -2.7(5) .
C43A C44A C45A F45A 178.1(3) .
F44A C44A C45A C46A 176.5(3) .
C43A C44A C45A C46A -2.7(5) .
C42A C41A C46A F46A 178.8(3) .
B1A C41A C46A F46A 1.6(5) .
C42A C41A C46A C45A 3.5(5) .
B1A C41A C46A C45A -173.7(3) .
F45A C45A C46A F46A 3.2(5) .
C44A C45A C46A F46A -176.0(3) .
F45A C45A C46A C41A 178.6(3) .
C44A C45A C46A C41A -0.6(5) .
C56A C51A C52A F52A 177.6(3) .
B1A C51A C52A F52A -0.3(5) .
C56A C51A C52A C53A -2.6(5) .
B1A C51A C52A C53A 179.4(3) .
F52A C52A C53A C54A -179.5(3) .
C51A C52A C53A C54A 0.7(6) .
F52A C52A C53A F53A 1.9(5) .
C51A C52A C53A F53A -177.9(3) .
F53A C53A C54A F54A -0.9(6) .
C52A C53A C54A F54A -179.4(3) .
F53A C53A C54A C55A -179.5(3) .
C52A C53A C54A C55A 1.9(6) .
F54A C54A C55A F55A -1.2(5) .
C53A C54A C55A F55A 177.5(3) .
F54A C54A C55A C56A 179.1(3) .
C53A C54A C55A C56A -2.2(6) .
C52A C51A C56A F56A -176.3(3) .
B1A C51A C56A F56A 1.5(5) .
C52A C51A C56A C55A 2.3(5) .
B1A C51A C56A C55A -179.9(3) .
F55A C55A C56A F56A -1.0(5) .
C54A C55A C56A F56A 178.7(3) .
F55A C55A C56A C51A -179.7(3) .
C54A C55A C56A C51A 0.0(6) .
C66A C61A C62A F62A -177.8(3) .
B1A C61A C62A F62A -2.4(4) .
C66A C61A C62A C63A 0.7(5) .
B1A C61A C62A C63A 176.1(3) .
F62A C62A C63A F63A 0.0(5) .
C61A C62A C63A F63A -178.6(3) .
F62A C62A C63A C64A 179.2(3) .
C61A C62A C63A C64A 0.6(6) .
F63A C63A C64A F64A -1.5(6) .
C62A C63A C64A F64A 179.3(4) .
F63A C63A C64A C65A 178.7(4) .
C62A C63A C64A C65A -0.5(6) .
F64A C64A C65A F65A 0.5(6) .
C63A C64A C65A F65A -179.6(4) .
F64A C64A C65A C66A 179.3(4) .
C63A C64A C65A C66A -0.9(6) .
F65A C65A C66A F66A 2.5(5) .
C64A C65A C66A F66A -176.3(4) .
F65A C65A C66A C61A -178.9(3) .
C64A C65A C66A C61A 2.4(6) .
C62A C61A C66A F66A 176.3(3) .
B1A C61A C66A F66A 1.5(5) .
C62A C61A C66A C65A -2.2(5) .
B1A C61A C66A C65A -177.1(3) .
C42A C41A B1A C61A 123.9(3) .
C46A C41A B1A C61A -59.3(4) .
C42A C41A B1A C51A -112.2(3) .
C46A C41A B1A C51A 64.6(4) .
C42A C41A B1A C40A 4.3(4) .
C46A C41A B1A C40A -178.9(3) .
C62A C61A B1A C41A -62.3(4) .
C66A C61A B1A C41A 112.3(4) .
C62A C61A B1A C51A 175.5(3) .
C66A C61A B1A C51A -9.9(4) .
C62A C61A B1A C40A 58.8(4) .
C66A C61A B1A C40A -126.6(3) .
C52A C51A B1A C41A -173.3(3) .
C56A C51A B1A C41A 9.0(4) .
C52A C51A B1A C61A -54.0(4) .
C56A C51A B1A C61A 128.4(3) .
C52A C51A B1A C40A 65.7(4) .
C56A C51A B1A C40A -111.9(3) .
N3B ScB N1B C3B 175.7(2) .
N2B ScB N1B C3B 62.62(19) .
N3B ScB N1B C12B -23.6(3) .
N2B ScB N1B C12B -136.6(2) .
N3B ScB N2B C1B -177.3(2) .
N1B ScB N2B C1B -59.4(2) .
N3B ScB N2B C24B 21.6(3) .
N1B ScB N2B C24B 139.5(2) .
N1B ScB N3B C36B -31.9(7) .
N2B ScB N3B C36B 72.8(7) .
C24B N2B C1B C2B -175.5(3) .
ScB N2B C1B C2B 22.8(3) .
C24B N2B C1B C4B 5.0(5) .
ScB N2B C1B C4B -156.7(3) .
N2B C1B C2B C3B 31.4(5) .
C4B C1B C2B C3B -149.1(3) .
C12B N1B C3B C2B 170.7(3) .
ScB N1B C3B C2B -28.8(3) .
C12B N1B C3B C8B -13.5(5) .
ScB N1B C3B C8B 147.0(3) .
C1B C2B C3B N1B -27.1(5) .
C1B C2B C3B C8B 156.5(3) .
N2B C1B C4B C7B -1.8(5) .
C2B C1B C4B C7B 178.7(3) .
N2B C1B C4B C5B -122.8(3) .
C2B C1B C4B C5B 57.7(3) .
N2B C1B C4B C6B 118.1(3) .
C2B C1B C4B C6B -61.4(4) .
N1B C3B C8B C11B 17.2(5) .
C2B C3B C8B C11B -166.8(3) .
N1B C3B C8B C9B -104.8(4) .
C2B C3B C8B C9B 71.3(3) .
N1B C3B C8B C10B 137.5(4) .
C2B C3B C8B C10B -46.4(4) .
C3B N1B C12B C13B 91.8(4) .
ScB N1B C12B C13B -63.9(4) .
C3B N1B C12B C17B -95.5(4) .
ScB N1B C12B C17B 108.8(3) .
C17B C12B C13B C14B 0.6(5) .
N1B C12B C13B C14B 173.0(3) .
C17B C12B C13B C22B -179.9(3) .
N1B C12B C13B C22B -7.5(5) .
C12B C13B C14B C15B 1.4(6) .
C22B C13B C14B C15B -178.1(4) .
C13B C14B C15B C16B -1.7(8) .
C14B C15B C16B C17B 0.1(8) .
C15B C16B C17B C12B 1.8(7) .
C15B C16B C17B C19B -175.5(5) .
C13B C12B C17B C16B -2.1(6) .
N1B C12B C17B C16B -174.7(4) .
C13B C12B C17B C19B 175.1(4) .
N1B C12B C17B C19B 2.6(6) .
C16B C17B C19B C20B -102.8(6) .
C12B C17B C19B C20B 80.1(5) .
C16B C17B C19B C18B 22.3(7) .
C12B C17B C19B C18B -154.9(4) .
C14B C13B C22B C21B -65.5(4) .
C12B C13B C22B C21B 115.1(4) .
C14B C13B C22B C23B 57.6(4) .
C12B C13B C22B C23B -121.9(4) .
C1B N2B C24B C25B -94.4(4) .
ScB N2B C24B C25B 62.5(4) .
C1B N2B C24B C29B 89.0(4) .
ScB N2B C24B C29B -114.1(3) .
C29B C24B C25B C26B -5.6(5) .
N2B C24B C25B C26B 177.8(3) .
C29B C24B C25B C34B 173.9(3) .
N2B C24B C25B C34B -2.7(5) .
C24B C25B C26B C27B 1.4(6) .
C34B C25B C26B C27B -178.1(4) .
C25B C26B C27B C28B 2.5(8) .
C26B C27B C28B C29B -2.3(7) .
C25B C24B C29B C28B 5.7(5) .
N2B C24B C29B C28B -177.7(3) .
C25B C24B C29B C31B -174.2(3) .
N2B C24B C29B C31B 2.4(5) .
C27B C28B C29B C24B -1.7(6) .
C27B C28B C29B C31B 178.2(4) .
C24B C29B C31B C30B 120.8(4) .
C28B C29B C31B C30B -59.1(5) .
C24B C29B C31B C32B -116.7(4) .
C28B C29B C31B C32B 63.4(5) .
C26B C25B C34B C35B -58.6(5) .
C24B C25B C34B C35B 121.9(4) .
C26B C25B C34B C33B 65.0(4) .
C24B C25B C34B C33B -114.5(4) .
ScB N3B C36B C38B 139.4(8) .
ScB N3B C36B C37B -103.5(9) .
ScB N3B C36B C39B 2.7(9) .
ScB N3B C36B C39C 41.4(10) .
ScB N3B C36B C37C -103.8(7) .
ScB N3B C36B C38C 147.2(8) .
C46B C41B C42B F42B -179.2(3) .
B1B C41B C42B F42B 2.6(5) .
C46B C41B C42B C43B 0.4(5) .
B1B C41B C42B C43B -177.8(3) .
F42B C42B C43B F43B 0.0(5) .
C41B C42B C43B F43B -179.6(3) .
F42B C42B C43B C44B 179.9(3) .
C41B C42B C43B C44B 0.3(6) .
F43B C43B C44B F44B 0.4(6) .
C42B C43B C44B F44B -179.5(3) .
F43B C43B C44B C45B 179.0(4) .
C42B C43B C44B C45B -0.9(6) .
F44B C44B C45B F45B 0.6(6) .
C43B C44B C45B F45B -177.9(3) .
F44B C44B C45B C46B 179.5(3) .
C43B C44B C45B C46B 0.9(6) .
F45B C45B C46B F46B 0.9(5) .
C44B C45B C46B F46B -177.9(3) .
F45B C45B C46B C41B 178.6(3) .
C44B C45B C46B C41B -0.2(6) .
C42B C41B C46B F46B 177.2(3) .
B1B C41B C46B F46B -4.5(5) .
C42B C41B C46B C45B -0.4(5) .
B1B C41B C46B C45B 177.9(3) .
C56B C51B C52B F52B -178.6(3) .
B1B C51B C52B F52B -3.4(4) .
C56B C51B C52B C53B 0.1(5) .
B1B C51B C52B C53B 175.3(3) .
F52B C52B C53B F53B -1.3(5) .
C51B C52B C53B F53B 180.0(3) .
F52B C52B C53B C54B 178.4(3) .
C51B C52B C53B C54B -0.3(5) .
F53B C53B C54B F54B 0.8(5) .
C52B C53B C54B F54B -178.9(3) .
F53B C53B C54B C55B -179.7(3) .
C52B C53B C54B C55B 0.6(5) .
F54B C54B C55B F55B 0.0(5) .
C53B C54B C55B F55B -179.4(3) .
F54B C54B C55B C56B 178.9(3) .
C53B C54B C55B C56B -0.6(5) .
F55B C55B C56B F56B 0.3(4) .
C54B C55B C56B F56B -178.5(3) .
F55B C55B C56B C51B 179.2(3) .
C54B C55B C56B C51B 0.4(5) .
C52B C51B C56B F56B 178.7(3) .
B1B C51B C56B F56B 3.9(5) .
C52B C51B C56B C55B -0.1(4) .
B1B C51B C56B C55B -174.9(3) .
C66B C61B C62B F62B 179.5(3) .
B1B C61B C62B F62B 5.5(4) .
C66B C61B C62B C63B -0.7(5) .
B1B C61B C62B C63B -174.8(3) .
F62B C62B C63B F63B 0.1(5) .
C61B C62B C63B F63B -179.7(3) .
F62B C62B C63B C64B -179.5(3) .
C61B C62B C63B C64B 0.7(5) .
F63B C63B C64B F64B 0.9(5) .
C62B C63B C64B F64B -179.5(3) .
F63B C63B C64B C65B -180.0(3) .
C62B C63B C64B C65B -0.4(5) .
F64B C64B C65B F65B -1.0(5) .
C63B C64B C65B F65B 179.8(3) .
F64B C64B C65B C66B 179.3(3) .
C63B C64B C65B C66B 0.1(5) .
F65B C65B C66B F66B -1.0(5) .
C64B C65B C66B F66B 178.7(3) .
F65B C65B C66B C61B -179.9(3) .
C64B C65B C66B C61B -0.2(5) .
C62B C61B C66B F66B -178.4(3) .
B1B C61B C66B F66B -4.8(5) .
C62B C61B C66B C65B 0.4(5) .
B1B C61B C66B C65B 174.1(3) .
C42B C41B B1B C61B -111.1(4) .
C46B C41B B1B C61B 70.8(4) .
C42B C41B B1B C51B 124.4(3) .
C46B C41B B1B C51B -53.6(4) .
C42B C41B B1B C40B 5.5(4) .
C46B C41B B1B C40B -172.5(3) .
C66B C61B B1B C41B 11.5(4) .
C62B C61B B1B C41B -175.5(3) .
C66B C61B B1B C51B 131.2(3) .
C62B C61B B1B C51B -55.8(4) .
C66B C61B B1B C40B -109.8(3) .
C62B C61B B1B C40B 63.3(3) .
C52B C51B B1B C41B -67.9(3) .
C56B C51B B1B C41B 106.6(3) .
C52B C51B B1B C61B 168.2(3) .
C56B C51B B1B C61B -17.3(4) .
C52B C51B B1B C40B 52.5(4) .
C56B C51B B1B C40B -133.0(3) .
C1S C1S C2S C3S -173.9(19) 2
